data_7221985
loop_
_publ_author_name
'Tahier, Tayyibah'
'Oliver, Clive L.'

_publ_section_title
;
 In situ variable-temperature single crystal X-ray diffraction studies of
 the single-crystal-to-single-crystal dehydration and rehydration of a
 mixed-ligand 2D zinc metal--organic framework using trimesate and
 4,4&#x2032;-bipyridine-N,N&#x2032;-dioxide as ligands
;
_journal_issue 46
_journal_name_full CrystEngComm
_journal_page_first 8946
_journal_paper_doi 10.1039/C5CE01297J
_journal_volume 17
_journal_year 2015
_chemical_formula_moiety 'C57 H54 N6 O48 S3 Zn9, 0.96(O)'
_chemical_formula_sum 'C57 H54 N6 O48.96 S3 Zn9'
_chemical_formula_weight 2290.93
_space_group_crystal_system trigonal
_space_group_IT_number 146
_space_group_name_Hall 'R 3'
_space_group_name_H-M_alt 'R 3'
_symmetry_space_group_name_Hall 'R 3'
_symmetry_space_group_name_H-M 'R 3 :H'
_atom_sites_solution_hydrogens mixed
_atom_sites_solution_primary direct
_audit_creation_date 2015-08-02
_audit_creation_method
;
Olex2 1.2
(compiled 2015.01.26 svn.r3150 for OlexSys, GUI svn.r4998)
;
_audit_update_record
;
2015-08-15 deposited with the CCDC.
2015-09-02 downloaded from the CCDC.
;
_cell_angle_alpha 90
_cell_angle_beta 90
_cell_angle_gamma 120
_cell_formula_units_Z 3
_cell_length_a 18.795(18)
_cell_length_b 18.795
_cell_length_c 21.47(2)
_cell_measurement_temperature 323
_cell_volume 6568(9)
_computing_molecular_graphics 'Olex2 (Dolomanov et al., 2009)'
_computing_publication_material 'Olex2 (Dolomanov et al., 2009)'
_computing_structure_refinement 'ShelXL (Sheldrick, 2008)'
_computing_structure_solution 'ShelXT (Sheldrick, 2015)'
_diffrn_ambient_temperature 323
_diffrn_detector_area_resol_mean 8
_diffrn_measured_fraction_theta_full 1.000
_diffrn_measured_fraction_theta_max 0.921
_diffrn_measurement_device_type 'Bruker SMART APEX CCD area detector'
_diffrn_measurement_method '\w and \f scans'
_diffrn_radiation_monochromator graphite
_diffrn_radiation_type MoK\a
_diffrn_radiation_wavelength 0.71073
_diffrn_reflns_av_R_equivalents 0.0383
_diffrn_reflns_av_unetI/netI 0.0661
_diffrn_reflns_laue_measured_fraction_full 1.000
_diffrn_reflns_laue_measured_fraction_max 0.921
_diffrn_reflns_limit_h_max 26
_diffrn_reflns_limit_h_min -25
_diffrn_reflns_limit_k_max 21
_diffrn_reflns_limit_k_min -26
_diffrn_reflns_limit_l_max 31
_diffrn_reflns_limit_l_min -29
_diffrn_reflns_number 20037
_diffrn_reflns_point_group_measured_fraction_full 0.993
_diffrn_reflns_point_group_measured_fraction_max 0.876
_diffrn_reflns_theta_full 26.000
_diffrn_reflns_theta_max 30.905
_diffrn_reflns_theta_min 1.570
_diffrn_source 'sealed tube'
_exptl_absorpt_coefficient_mu 2.591
_exptl_absorpt_correction_type none
_exptl_crystal_colour 'clear colourless'
_exptl_crystal_colour_lustre clear
_exptl_crystal_colour_primary colourless
_exptl_crystal_density_diffrn 1.738
_exptl_crystal_description rhombohedral
_exptl_crystal_F_000 3443
_exptl_crystal_size_max 0.475
_exptl_crystal_size_mid 0.344
_exptl_crystal_size_min 0.317
_refine_diff_density_max 1.005
_refine_diff_density_min -0.885
_refine_diff_density_rms 0.140
_refine_ls_abs_structure_details
;
 Flack x determined using 2860 quotients [(I+)-(I-)]/[(I+)+(I-)]
 (Parsons, Flack and Wagner, Acta Cryst. B69 (2013) 249-259).
;
_refine_ls_abs_structure_Flack 0.016(7)
_refine_ls_extinction_method none
_refine_ls_goodness_of_fit_ref 1.066
_refine_ls_hydrogen_treatment constr
_refine_ls_matrix_type full
_refine_ls_number_parameters 378
_refine_ls_number_reflns 7879
_refine_ls_number_restraints 1
_refine_ls_restrained_S_all 1.066
_refine_ls_R_factor_all 0.0539
_refine_ls_R_factor_gt 0.0482
_refine_ls_shift/su_max 0.001
_refine_ls_shift/su_mean 0.000
_refine_ls_structure_factor_coef Fsqd
_refine_ls_weighting_details 'w=1/[\s^2^(Fo^2^)+(0.0803P)^2^+2.7811P] where P=(Fo^2^+2Fc^2^)/3'
_refine_ls_weighting_scheme calc
_refine_ls_wR_factor_gt 0.1347
_refine_ls_wR_factor_ref 0.1372
_reflns_Friedel_coverage 0.902
_reflns_friedel_fraction_full 0.986
_reflns_friedel_fraction_max 0.831
_reflns_number_gt 6921
_reflns_number_total 7879
_reflns_threshold_expression 'I > 2\s(I)'
_cod_data_source_file c5ce01297j2.cif
_cod_data_source_block 323k
_cod_depositor_comments 'Adding full bibliography for 7221983--7221988.cif.'
_cod_original_cell_volume 6568(14)
_cod_database_code 7221985
_shelx_space_group_comment
;
The symmetry employed for this shelxl refinement is uniquely defined
by the following loop, which should always be used as a source of
symmetry information in preference to the above space-group names.
They are only intended as comments.
;
_olex2_refinement_description
;
1. Twinned data refinement
 Scales: 0.815(3) 0.185(3)
2. Fixed Uiso
 At 1.2 times of:
  All C(H) groups, All O(H) groups
 At 1.5 times of:
  All O(H,H) groups
3. Others
 Fixed Uiso: O4W(0.05)
4.a Rotating group:
 O1W(H1WA,H1WB), O2W(H2WA,H2WB), O3W(H3WA,H3WB)
4.b Ternary CH refined with riding coordinates:
 O9(H9)
4.c Aromatic/amide H refined with riding coordinates:
 C11(H11), C16(H16), C2(H2), C10(H10), C6(H6), C13(H13), C4(H4), C19(H19),
 C17(H17), C14(H14), C18(H18)
;
_shelx_shelxl_version_number 2014/7
_olex2_submission_special_instructions 'No special instructions were received'

loop_
_space_group_symop_operation_xyz
'x, y, z'
'-y, x-y, z'
'-x+y, -x, z'
'x+2/3, y+1/3, z+1/3'
'-y+2/3, x-y+1/3, z+1/3'
'-x+y+2/3, -x+1/3, z+1/3'
'x+1/3, y+2/3, z+2/3'
'-y+1/3, x-y+2/3, z+2/3'
'-x+y+1/3, -x+2/3, z+2/3'

loop_
_atom_site_label
_atom_site_type_symbol
_atom_site_fract_x
_atom_site_fract_y
_atom_site_fract_z
_atom_site_U_iso_or_equiv
_atom_site_adp_type
_atom_site_occupancy
_atom_site_site_symmetry_order
_atom_site_calc_flag
_atom_site_refinement_flags_posn
Zn01 Zn 0.54339(5) 0.65067(5) 0.51768(4) 0.02233(18) Uani 1 1 d .
Zn02 Zn 0.65347(5) 0.54584(6) 0.52644(5) 0.0290(2) Uani 1 1 d .
Zn03 Zn 0.74069(5) 0.74187(5) 0.54197(5) 0.0291(2) Uani 1 1 d .
S1 S 0.62713(13) 0.63252(13) 0.64332(8) 0.0307(4) Uani 1 1 d .
O9 O 0.6504(3) 0.6485(3) 0.4975(2) 0.0236(10) Uani 1 1 d .
H9 H 0.6608 0.6558 0.4526 0.028 Uiso 1 1 calc R
O3 O 0.1726(3) 0.3903(3) 0.5263(3) 0.0263(11) Uani 1 1 d .
O4S O 0.6171(5) 0.6247(5) 0.7112(3) 0.0517(18) Uani 1 1 d .
O1W O 0.6733(6) 0.4482(6) 0.5592(5) 0.077(3) Uani 1 1 d .
H1WA H 0.7224 0.4523 0.5900 0.116 Uiso 1 1 d GR
H1WB H 0.6365 0.3825 0.5486 0.116 Uiso 1 1 d GR
O2 O 0.4676(4) 0.5279(3) 0.5076(3) 0.0356(13) Uani 1 1 d .
O7 O 0.5218(4) 0.6633(4) 0.4240(2) 0.0329(12) Uani 1 1 d .
O1 O 0.5349(4) 0.4591(4) 0.5141(4) 0.0419(15) Uani 1 1 d .
O8 O 0.6564(4) 1.2078(4) 0.2954(3) 0.0432(14) Uani 1 1 d .
O2W O 0.6847(6) 0.5221(6) 0.4390(3) 0.058(2) Uani 1 1 d .
H2WA H 0.6518 0.4701 0.4269 0.088 Uiso 1 1 d GR
H2WB H 0.7360 0.5307 0.4382 0.088 Uiso 1 1 d GR
O1S O 0.5557(4) 0.6317(4) 0.6145(3) 0.0385(14) Uani 1 1 d .
O4 O 0.0976(4) 0.2520(4) 0.5248(4) 0.0429(15) Uani 1 1 d .
O3S O 0.6382(5) 0.5659(4) 0.6182(3) 0.0435(16) Uani 1 1 d .
O6 O 0.3800(5) 0.1634(4) 0.5405(4) 0.0513(19) Uani 1 1 d .
O2S O 0.7027(4) 0.7109(4) 0.6282(3) 0.0433(15) Uani 1 1 d .
N2 N 0.6386(4) 1.1354(4) 0.3167(3) 0.0304(14) Uani 1 1 d .
N1 N 0.5387(5) 0.7384(4) 0.4043(3) 0.0318(15) Uani 1 1 d .
C11 C 0.5014(6) 0.8391(6) 0.3945(4) 0.0369(18) Uani 1 1 d .
H11 H 0.4621 0.8548 0.3999 0.044 Uiso 1 1 calc R
C1 C 0.3905(4) 0.3858(4) 0.5159(3) 0.0207(12) Uani 1 1 d .
C16 C 0.5383(6) 1.0008(6) 0.3460(3) 0.0317(16) Uani 1 1 d .
H16 H 0.4837 0.9630 0.3549 0.038 Uiso 1 1 calc R
C3 C 0.2426(4) 0.3152(4) 0.5212(3) 0.0209(13) Uani 1 1 d .
C2 C 0.3176(4) 0.3876(4) 0.5173(3) 0.0188(12) Uani 1 1 d .
H2 H 0.3190 0.4377 0.5157 0.023 Uiso 1 1 calc R
C15 C 0.5974(5) 0.9784(5) 0.3519(3) 0.0274(15) Uani 1 1 d .
C10 C 0.4837(6) 0.7625(6) 0.4130(4) 0.0385(19) Uani 1 1 d .
H10 H 0.4334 0.7272 0.4315 0.046 Uiso 1 1 calc R
C6 C 0.3871(5) 0.3097(4) 0.5207(4) 0.0254(14) Uani 1 1 d .
H6 H 0.4353 0.3071 0.5210 0.030 Uiso 1 1 calc R
O5 O 0.2463(4) 0.0930(4) 0.5296(4) 0.0505(18) Uani 1 1 d .
C12 C 0.5752(5) 0.8932(5) 0.3683(3) 0.0303(16) Uani 1 1 d .
C7 C 0.4716(4) 0.4643(4) 0.5127(3) 0.0237(14) Uani 1 1 d .
C13 C 0.6288(6) 0.8640(6) 0.3594(4) 0.0373(19) Uani 1 1 d .
H13 H 0.6793 0.8983 0.3407 0.045 Uiso 1 1 calc R
C4 C 0.2409(4) 0.2403(4) 0.5249(3) 0.0246(14) Uani 1 1 d .
H4 H 0.1911 0.1913 0.5273 0.029 Uiso 1 1 calc R
C8 C 0.1662(5) 0.3206(5) 0.5239(3) 0.0242(14) Uani 1 1 d .
C19 C 0.6790(6) 1.0391(6) 0.3431(4) 0.0371(18) Uani 1 1 d .
H19 H 0.7210 1.0272 0.3488 0.044 Uiso 1 1 calc R
C17 C 0.5601(6) 1.0787(6) 0.3272(4) 0.0350(18) Uani 1 1 d .
H17 H 0.5194 1.0925 0.3215 0.042 Uiso 1 1 calc R
C5 C 0.3133(4) 0.2400(4) 0.5248(4) 0.0252(15) Uani 1 1 d .
C14 C 0.6108(6) 0.7866(6) 0.3770(4) 0.0364(19) Uani 1 1 d .
H14 H 0.6478 0.7683 0.3701 0.044 Uiso 1 1 calc R
C9 C 0.3140(5) 0.1599(5) 0.5318(4) 0.0294(16) Uani 1 1 d .
C18 C 0.6968(6) 1.1168(6) 0.3258(4) 0.0374(18) Uani 1 1 d .
H18 H 0.7514 1.1573 0.3204 0.045 Uiso 1 1 calc R
O3W O 0.4414(3) 0.6588(4) 0.5472(3) 0.0293(11) Uani 1 1 d .
H3WA H 0.4199 0.6749 0.5163 0.044 Uiso 1 1 d GR
H3WB H 0.4537 0.6952 0.5785 0.044 Uiso 1 1 d GR
O4W O 0.7602(15) 0.4298(15) 0.4409(10) 0.050 Uiso 0.320(19) 1 d .

loop_
_atom_site_aniso_label
_atom_site_aniso_U_11
_atom_site_aniso_U_22
_atom_site_aniso_U_33
_atom_site_aniso_U_23
_atom_site_aniso_U_13
_atom_site_aniso_U_12
Zn01 0.0145(4) 0.0143(4) 0.0370(4) 0.0002(3) -0.0022(3) 0.0063(3)
Zn02 0.0166(4) 0.0203(5) 0.0478(4) -0.0014(4) 0.0016(4) 0.0074(4)
Zn03 0.0160(4) 0.0204(4) 0.0528(5) -0.0008(4) -0.0006(4) 0.0105(4)
S1 0.0290(10) 0.0373(11) 0.0287(7) -0.0014(7) -0.0044(7) 0.0188(9)
O9 0.019(3) 0.018(2) 0.034(2) -0.0006(19) 0.0011(18) 0.009(2)
O3 0.023(3) 0.024(3) 0.041(2) 0.002(2) -0.001(2) 0.019(2)
O4S 0.052(4) 0.071(5) 0.033(3) 0.000(3) -0.005(3) 0.031(4)
O1W 0.065(6) 0.058(6) 0.121(8) 0.023(5) -0.008(6) 0.040(5)
O2 0.019(3) 0.012(2) 0.068(4) 0.005(2) -0.002(3) 0.002(2)
O7 0.043(4) 0.022(3) 0.035(2) 0.001(2) -0.005(2) 0.017(3)
O1 0.017(3) 0.022(3) 0.086(5) 0.001(3) 0.003(3) 0.009(3)
O8 0.041(4) 0.029(3) 0.060(3) 0.008(3) 0.002(3) 0.018(3)
O2W 0.071(6) 0.057(5) 0.062(4) -0.003(4) 0.006(4) 0.043(5)
O1S 0.030(3) 0.050(4) 0.038(3) 0.004(3) 0.005(2) 0.022(3)
O4 0.013(3) 0.023(3) 0.091(5) -0.009(3) 0.000(3) 0.008(2)
O3S 0.059(5) 0.040(4) 0.046(3) 0.004(3) 0.003(3) 0.036(4)
O6 0.043(4) 0.026(3) 0.101(5) -0.012(3) -0.022(4) 0.030(3)
O2S 0.034(3) 0.042(4) 0.044(3) -0.004(3) -0.007(3) 0.012(3)
N2 0.035(4) 0.029(3) 0.029(3) 0.003(2) -0.001(2) 0.017(3)
N1 0.040(4) 0.024(3) 0.031(3) 0.004(2) -0.004(3) 0.016(3)
C11 0.034(5) 0.033(5) 0.047(4) 0.003(3) -0.006(3) 0.020(4)
C1 0.012(3) 0.011(3) 0.037(3) 0.000(2) -0.003(2) 0.004(2)
C16 0.033(4) 0.031(4) 0.037(3) 0.011(3) 0.005(3) 0.020(4)
C3 0.010(3) 0.013(3) 0.039(3) 0.004(2) 0.002(2) 0.005(3)
C2 0.018(3) 0.007(3) 0.031(3) 0.000(2) 0.000(2) 0.006(3)
C15 0.035(4) 0.026(4) 0.024(3) 0.000(3) 0.001(3) 0.018(3)
C10 0.027(4) 0.031(4) 0.052(5) 0.008(4) 0.005(4) 0.011(4)
C6 0.020(4) 0.017(3) 0.045(4) -0.003(3) -0.006(3) 0.012(3)
O5 0.035(4) 0.015(3) 0.103(6) 0.003(3) 0.002(4) 0.014(3)
C12 0.035(4) 0.033(4) 0.026(3) -0.001(3) 0.000(3) 0.019(4)
C7 0.011(3) 0.010(3) 0.042(3) -0.002(3) 0.003(3) -0.002(2)
C13 0.041(5) 0.031(4) 0.043(4) 0.004(3) 0.008(4) 0.020(4)
C4 0.015(3) 0.013(3) 0.047(4) 0.000(3) 0.001(3) 0.008(2)
C8 0.019(3) 0.020(4) 0.035(3) 0.002(3) 0.002(3) 0.011(3)
C19 0.035(5) 0.032(4) 0.051(4) 0.003(3) -0.005(4) 0.021(4)
C17 0.038(5) 0.036(5) 0.039(4) 0.002(3) 0.002(3) 0.024(4)
C5 0.014(3) 0.012(3) 0.047(4) -0.005(3) 0.001(3) 0.004(3)
C14 0.043(5) 0.033(5) 0.040(4) 0.008(3) 0.010(3) 0.025(4)
C9 0.026(4) 0.014(3) 0.052(4) -0.002(3) -0.002(3) 0.012(3)
C18 0.034(5) 0.031(4) 0.045(4) -0.001(3) -0.005(3) 0.015(4)
O3W 0.021(3) 0.027(3) 0.043(3) 0.001(2) 0.003(2) 0.015(3)

loop_
_atom_type_symbol
_atom_type_description
_atom_type_scat_dispersion_real
_atom_type_scat_dispersion_imag
_atom_type_scat_source
C C 0.0033 0.0016 'International Tables Vol C Tables 4.2.6.8 and 6.1.1.4'
H H 0.0000 0.0000 'International Tables Vol C Tables 4.2.6.8 and 6.1.1.4'
N N 0.0061 0.0033 'International Tables Vol C Tables 4.2.6.8 and 6.1.1.4'
O O 0.0106 0.0060 'International Tables Vol C Tables 4.2.6.8 and 6.1.1.4'
S S 0.1246 0.1234 'International Tables Vol C Tables 4.2.6.8 and 6.1.1.4'
Zn Zn 0.2839 1.4301 'International Tables Vol C Tables 4.2.6.8 and 6.1.1.4'

loop_
_geom_angle_atom_site_label_1
_geom_angle_atom_site_label_2
_geom_angle_atom_site_label_3
_geom_angle
_geom_angle_site_symmetry_1
_geom_angle_site_symmetry_3
O9 Zn01 O3 91.7(2) . 2_665
O9 Zn01 O7 92.7(2) . .
O9 Zn01 O1S 90.7(2) . .
O9 Zn01 O3W 173.8(2) . .
O2 Zn01 O9 95.3(2) . .
O2 Zn01 O3 172.5(2) . 2_665
O2 Zn01 O7 87.8(3) . .
O2 Zn01 O1S 89.2(3) . .
O2 Zn01 O3W 88.1(3) . .
O7 Zn01 O3 89.2(2) . 2_665
O7 Zn01 O1S 175.7(3) . .
O7 Zn01 O3W 92.6(2) . .
O1S Zn01 O3 93.4(2) . 2_665
O3W Zn01 O3 85.1(2) . 2_665
O3W Zn01 O1S 84.2(2) . .
O9 Zn02 O1W 172.6(3) . .
O9 Zn02 O2W 94.1(3) . .
O9 Zn02 O6 89.4(3) . 3_665
O1 Zn02 O9 100.4(2) . .
O1 Zn02 O1W 86.9(4) . .
O1 Zn02 O2W 91.4(3) . .
O1 Zn02 O3S 94.3(3) . .
O1 Zn02 O6 169.8(3) . 3_665
O2W Zn02 O1W 85.7(4) . .
O2W Zn02 O6 85.1(4) . 3_665
O3S Zn02 O9 92.6(2) . .
O3S Zn02 O1W 86.7(4) . .
O3S Zn02 O2W 170.2(3) . .
O3S Zn02 O6 87.9(3) . 3_665
O6 Zn02 O1W 83.2(4) 3_665 .
O4 Zn03 O9 113.8(3) 2_665 .
O4 Zn03 O2S 108.2(3) 2_665 .
O2S Zn03 O9 99.7(3) . .
O5 Zn03 O9 114.8(3) 3_665 .
O5 Zn03 O4 108.3(3) 3_665 2_665
O5 Zn03 O2S 111.7(3) 3_665 .
O4S S1 O1S 110.2(4) . .
O4S S1 O3S 110.1(4) . .
O4S S1 O2S 109.1(4) . .
O1S S1 O2S 109.6(4) . .
O3S S1 O1S 110.7(4) . .
O3S S1 O2S 107.0(4) . .
Zn01 O9 H9 109.3 . .
Zn02 O9 Zn01 115.9(2) . .
Zn02 O9 H9 109.3 . .
Zn03 O9 Zn01 107.0(2) . .
Zn03 O9 Zn02 105.9(2) . .
Zn03 O9 H9 109.3 . .
C8 O3 Zn01 144.7(5) . 3_565
Zn02 O1W H1WA 128.8 . .
Zn02 O1W H1WB 127.6 . .
H1WA O1W H1WB 103.6 . .
C7 O2 Zn01 137.9(5) . .
N1 O7 Zn01 117.6(4) . .
C7 O1 Zn02 131.0(5) . .
Zn02 O2W H2WA 112.4 . .
Zn02 O2W H2WB 112.0 . .
H2WA O2W H2WB 106.5 . .
S1 O1S Zn01 125.5(4) . .
C8 O4 Zn03 116.1(5) . 3_565
S1 O3S Zn02 126.9(4) . .
C9 O6 Zn02 147.4(6) . 2_655
S1 O2S Zn03 121.8(4) . .
O8 N2 C17 119.6(7) . .
O8 N2 C18 120.8(7) . .
C18 N2 C17 119.6(8) . .
C10 N1 O7 119.6(7) . .
C14 N1 O7 118.4(7) . .
C14 N1 C10 122.0(8) . .
C10 C11 H11 119.1 . .
C10 C11 C12 121.8(9) . .
C12 C11 H11 119.1 . .
C2 C1 C6 118.8(6) . .
C2 C1 C7 120.4(6) . .
C6 C1 C7 120.7(6) . .
C15 C16 H16 120.1 . .
C17 C16 H16 120.1 . .
C17 C16 C15 119.9(8) . .
C2 C3 C4 119.5(6) . .
C2 C3 C8 118.4(6) . .
C4 C3 C8 122.0(6) . .
C1 C2 C3 120.5(6) . .
C1 C2 H2 119.8 . .
C3 C2 H2 119.8 . .
C16 C15 C12 121.2(8) . .
C16 C15 C19 117.7(8) . .
C19 C15 C12 121.1(7) . .
N1 C10 C11 119.8(9) . .
N1 C10 H10 120.1 . .
C11 C10 H10 120.1 . .
C1 C6 H6 120.3 . .
C5 C6 C1 119.5(7) . .
C5 C6 H6 120.3 . .
C9 O5 Zn03 113.0(6) . 2_655
C11 C12 C15 122.3(8) . .
C11 C12 C13 115.6(8) . .
C13 C12 C15 122.0(8) . .
O2 C7 O1 126.8(7) . .
O2 C7 C1 115.5(7) . .
O1 C7 C1 117.7(7) . .
C12 C13 H13 118.6 . .
C14 C13 C12 122.8(9) . .
C14 C13 H13 118.6 . .
C3 C4 H4 120.5 . .
C5 C4 C3 119.1(7) . .
C5 C4 H4 120.5 . .
O3 C8 O4 124.7(7) . .
O3 C8 C3 118.7(7) . .
O4 C8 C3 116.6(7) . .
C15 C19 H19 120.3 . .
C18 C19 C15 119.3(8) . .
C18 C19 H19 120.3 . .
N2 C17 C16 121.5(8) . .
N2 C17 H17 119.3 . .
C16 C17 H17 119.3 . .
C6 C5 C4 122.6(7) . .
C6 C5 C9 116.8(7) . .
C4 C5 C9 120.5(7) . .
N1 C14 C13 118.0(9) . .
N1 C14 H14 121.0 . .
C13 C14 H14 121.0 . .
O6 C9 O5 123.1(8) . .
O6 C9 C5 118.3(7) . .
O5 C9 C5 118.5(7) . .
N2 C18 C19 121.8(9) . .
N2 C18 H18 119.1 . .
C19 C18 H18 119.1 . .
Zn01 O3W H3WA 112.3 . .
Zn01 O3W H3WB 112.5 . .
H3WA O3W H3WB 106.4 . .

loop_
_geom_bond_atom_site_label_1
_geom_bond_atom_site_label_2
_geom_bond_distance
_geom_bond_site_symmetry_2
Zn01 O9 2.077(5) .
Zn01 O3 2.152(5) 2_665
Zn01 O2 2.027(6) .
Zn01 O7 2.089(5) .
Zn01 O1S 2.142(6) .
Zn01 O3W 2.097(6) .
Zn02 O9 2.056(5) .
Zn02 O1W 2.164(8) .
Zn02 O1 2.015(6) .
Zn02 O2W 2.079(7) .
Zn02 O3S 2.053(7) .
Zn02 O6 2.142(7) 3_665
Zn03 O9 1.972(5) .
Zn03 O4 1.920(6) 2_665
Zn03 O2S 1.965(7) .
Zn03 O5 1.909(7) 3_665
S1 O4S 1.466(7) .
S1 O1S 1.471(7) .
S1 O3S 1.471(7) .
S1 O2S 1.483(7) .
O9 H9 0.9800 .
O3 Zn01 2.152(5) 3_565
O3 C8 1.254(9) .
O1W H1WA 1.1055 .
O1W H1WB 1.0967 .
O2 C7 1.240(10) .
O7 N1 1.350(9) .
O1 C7 1.243(10) .
O8 N2 1.311(10) .
O2W H2WA 0.8955 .
O2W H2WB 0.8950 .
O4 Zn03 1.920(6) 3_565
O4 C8 1.290(10) .
O6 Zn02 2.142(7) 2_655
O6 C9 1.224(11) .
N2 C17 1.338(12) .
N2 C18 1.319(12) .
N1 C10 1.332(12) .
N1 C14 1.331(12) .
C11 H11 0.9300 .
C11 C10 1.364(13) .
C11 C12 1.366(12) .
C1 C2 1.388(10) .
C1 C6 1.404(10) .
C1 C7 1.501(9) .
C16 H16 0.9300 .
C16 C15 1.376(11) .
C16 C17 1.370(12) .
C3 C2 1.389(9) .
C3 C4 1.393(10) .
C3 C8 1.491(10) .
C2 H2 0.9300 .
C15 C12 1.481(11) .
C15 C19 1.392(13) .
C10 H10 0.9300 .
C6 H6 0.9300 .
C6 C5 1.354(10) .
O5 Zn03 1.909(6) 2_655
O5 C9 1.267(11) .
C12 C13 1.379(12) .
C13 H13 0.9300 .
C13 C14 1.373(13) .
C4 H4 0.9300 .
C4 C5 1.363(10) .
C19 H19 0.9300 .
C19 C18 1.376(12) .
C17 H17 0.9300 .
C5 C9 1.519(11) .
C14 H14 0.9300 .
C18 H18 0.9300 .
O3W H3WA 0.9019 .
O3W H3WB 0.9033 .

loop_
_geom_torsion_atom_site_label_1
_geom_torsion_atom_site_label_2
_geom_torsion_atom_site_label_3
_geom_torsion_atom_site_label_4
_geom_torsion
_geom_torsion_site_symmetry_1
Zn01 O3 C8 O4 -14.7(14) 3_565
Zn01 O3 C8 C3 166.7(6) 3_565
Zn01 O2 C7 O1 -16.9(14) .
Zn01 O2 C7 C1 164.6(6) .
Zn01 O7 N1 C10 -82.9(8) .
Zn01 O7 N1 C14 96.7(7) .
Zn02 O1 C7 O2 14.1(13) .
Zn02 O1 C7 C1 -167.5(6) .
Zn02 O6 C9 O5 33.5(19) 2_655
Zn02 O6 C9 C5 -147.8(10) 2_655
Zn03 O4 C8 O3 -8.4(11) 3_565
Zn03 O4 C8 C3 170.2(5) 3_565
Zn03 O5 C9 O6 0.7(12) 2_655
Zn03 O5 C9 C5 -178.0(6) 2_655
O4S S1 O1S Zn01 174.9(5) .
O4S S1 O3S Zn02 179.2(5) .
O4S S1 O2S Zn03 177.1(5) .
O7 N1 C10 C11 178.4(7) .
O7 N1 C14 C13 -177.5(7) .
O8 N2 C17 C16 176.3(8) .
O8 N2 C18 C19 -174.5(8) .
O1S S1 O3S Zn02 57.0(6) .
O1S S1 O2S Zn03 -62.1(6) .
O3S S1 O1S Zn01 -63.0(6) .
O3S S1 O2S Zn03 58.0(6) .
O2S S1 O1S Zn01 54.8(6) .
O2S S1 O3S Zn02 -62.4(6) .
C11 C12 C13 C14 -1.7(13) .
C1 C6 C5 C4 -0.4(12) .
C1 C6 C5 C9 -178.2(7) .
C16 C15 C12 C11 -18.1(11) .
C16 C15 C12 C13 163.5(8) .
C16 C15 C19 C18 -3.5(12) .
C3 C4 C5 C6 -0.7(12) .
C3 C4 C5 C9 177.1(7) .
C2 C1 C6 C5 1.8(11) .
C2 C1 C7 O2 -4.3(10) .
C2 C1 C7 O1 177.2(7) .
C2 C3 C4 C5 0.3(11) .
C2 C3 C8 O3 -4.2(10) .
C2 C3 C8 O4 177.1(7) .
C15 C16 C17 N2 -2.9(12) .
C15 C12 C13 C14 176.8(8) .
C15 C19 C18 N2 -0.7(13) .
C10 N1 C14 C13 2.1(13) .
C10 C11 C12 C15 -175.8(8) .
C10 C11 C12 C13 2.7(12) .
C6 C1 C2 C3 -2.3(10) .
C6 C1 C7 O2 179.0(7) .
C6 C1 C7 O1 0.4(11) .
C6 C5 C9 O6 8.2(12) .
C6 C5 C9 O5 -173.0(8) .
C12 C11 C10 N1 -1.4(14) .
C12 C15 C19 C18 177.8(7) .
C12 C13 C14 N1 -0.7(14) .
C7 C1 C2 C3 -179.1(6) .
C7 C1 C6 C5 178.6(7) .
C4 C3 C2 C1 1.2(10) .
C4 C3 C8 O3 173.3(7) .
C4 C3 C8 O4 -5.4(11) .
C4 C5 C9 O6 -169.7(8) .
C4 C5 C9 O5 9.1(12) .
C8 C3 C2 C1 178.7(6) .
C8 C3 C4 C5 -177.1(7) .
C19 C15 C12 C11 160.6(8) .
C19 C15 C12 C13 -17.8(11) .
C17 N2 C18 C19 3.2(12) .
C17 C16 C15 C12 -176.1(7) .
C17 C16 C15 C19 5.2(11) .
C14 N1 C10 C11 -1.1(13) .
C18 N2 C17 C16 -1.4(12) .

loop_
_twin_individual_id
_twin_individual_mass_fraction_refined
1 0.815(3)
2 0.185(3)
